data_7203638
loop_
_publ_author_name
'Kumar, D. Krishna'
'Das, Amitava'
'Dastidar, Parthasarathi'

_publ_section_title
;
 Hydrogen-bonded microporous network, helix and 1-D zigzag chains in
 MOFs of Zn(ii): studying the effects of ligating topologies, hydrogen
 bonding backbone and counter-anions
;
_journal_issue 11
_journal_name_full CrystEngComm
_journal_page_first 805
_journal_paper_doi 10.1039/b612163m
_journal_volume 8
_journal_year 2006
_chemical_formula_sum 'C11 H10 Cl2 N4 O Zn'
_chemical_formula_weight 350.50
_chemical_name_systematic
;
?
;
_space_group_IT_number 43
_symmetry_cell_setting orthorhombic
_symmetry_space_group_name_Hall 'F 2 -2d'
_symmetry_space_group_name_H-M 'F d d 2'
_atom_sites_solution_hydrogens geom
_atom_sites_solution_primary direct
_atom_sites_solution_secondary difmap
_audit_creation_method SHELXL-97
_cell_angle_alpha 90.00
_cell_angle_beta 90.00
_cell_angle_gamma 90.00
_cell_formula_units_Z 8
_cell_length_a 18.371(3)
_cell_length_b 9.8668(16)
_cell_length_c 15.866(3)
_cell_measurement_temperature 100(2)
_cell_volume 2875.9(9)
_computing_cell_refinement 'BRUKER AXS SMART 3'
_computing_data_collection 'BRUKER AXS SMART 3'
_computing_data_reduction 'BRUKER AXS SAINT'
_computing_molecular_graphics 'BRUKER SHELXLTL'
_computing_publication_material 'MERCURY 1.4'
_computing_structure_refinement 'SHELXL-97 (Sheldrick, 1997)'
_computing_structure_solution 'SHELXS-97 (Sheldrick, 1990)'
_diffrn_ambient_temperature 100(2)
_diffrn_detector_area_resol_mean 0.3
_diffrn_measured_fraction_theta_full 0.955
_diffrn_measured_fraction_theta_max 0.955
_diffrn_measurement_device_type 'BRUKER SMART CCD AREA DETECTOR'
_diffrn_measurement_method 'PHI-OMEGA SCAN'
_diffrn_radiation_monochromator graphite
_diffrn_radiation_source 'fine-focus sealed tube'
_diffrn_radiation_type MoK\a
_diffrn_radiation_wavelength 0.71073
_diffrn_reflns_av_R_equivalents 0.0207
_diffrn_reflns_av_sigmaI/netI 0.0389
_diffrn_reflns_limit_h_max 17
_diffrn_reflns_limit_h_min -24
_diffrn_reflns_limit_k_max 12
_diffrn_reflns_limit_k_min -13
_diffrn_reflns_limit_l_max 20
_diffrn_reflns_limit_l_min -20
_diffrn_reflns_number 3975
_diffrn_reflns_theta_full 28.24
_diffrn_reflns_theta_max 28.24
_diffrn_reflns_theta_min 3.39
_exptl_absorpt_coefficient_mu 2.075
_exptl_absorpt_correction_T_max 0.7742
_exptl_absorpt_correction_T_min 0.4486
_exptl_absorpt_correction_type MULTI-SCAN'
_exptl_absorpt_process_details BRUKER-SADABS
_exptl_crystal_colour COLORLESS
_exptl_crystal_density_diffrn 1.619
_exptl_crystal_density_method 'not measured'
_exptl_crystal_description ROD
_exptl_crystal_F_000 1408
_exptl_crystal_size_max 0.46
_exptl_crystal_size_mid 0.24
_exptl_crystal_size_min 0.13
_refine_diff_density_max 0.565
_refine_diff_density_min -0.264
_refine_diff_density_rms 0.067
_refine_ls_abs_structure_details 'Flack H D (1983), Acta Cryst. A39, 876-881'
_refine_ls_abs_structure_Flack 0.001(15)
_refine_ls_extinction_method none
_refine_ls_goodness_of_fit_ref 1.076
_refine_ls_hydrogen_treatment mixed
_refine_ls_matrix_type full
_refine_ls_number_parameters 88
_refine_ls_number_reflns 1558
_refine_ls_number_restraints 1
_refine_ls_restrained_S_all 1.076
_refine_ls_R_factor_all 0.0317
_refine_ls_R_factor_gt 0.0301
_refine_ls_shift/su_max 0.007
_refine_ls_shift/su_mean 0.001
_refine_ls_structure_factor_coef Fsqd
_refine_ls_weighting_details 'calc w=1/[\s^2^(Fo^2^)+(0.0384P)^2^+0.0311P] where P=(Fo^2^+2Fc^2^)/3'
_refine_ls_weighting_scheme calc
_refine_ls_wR_factor_gt 0.0731
_refine_ls_wR_factor_ref 0.0738
_reflns_number_gt 1494
_reflns_number_total 1558
_reflns_threshold_expression >2sigma(I)
_cod_data_source_file b612163m.txt
_cod_data_source_block kkb457c
_cod_depositor_comments
;
The following automatic conversions were performed:
'_symmetry_cell_setting' value 'ORTHORHOMBIC' changed to 'orthorhombic'
according to '/home/saulius/struct/CIF-dictionaries/cif_core.dic'
dictionary named 'cif_core.dic' version 2.4.1 from 2010-06-29.

Automatic conversion script
Id: cif_fix_enum 1527 2010-12-29 10:47:43Z saulius 
;
_cod_original_cell_volume 2875.9(8)
_cod_original_sg_symbol_H-M Fdd2
_cod_database_code 7203638

loop_
_symmetry_equiv_pos_as_xyz
'x, y, z'
'-x, -y, z'
'x+1/4, -y+1/4, z+1/4'
'-x+1/4, y+1/4, z+1/4'
'x, y+1/2, z+1/2'
'-x, -y+1/2, z+1/2'
'x+1/4, -y+3/4, z+3/4'
'-x+1/4, y+3/4, z+3/4'
'x+1/2, y, z+1/2'
'-x+1/2, -y, z+1/2'
'x+3/4, -y+1/4, z+3/4'
'-x+3/4, y+1/4, z+3/4'
'x+1/2, y+1/2, z'
'-x+1/2, -y+1/2, z'
'x+3/4, -y+3/4, z+1/4'
'-x+3/4, y+3/4, z+1/4'

loop_
_atom_site_label
_atom_site_type_symbol
_atom_site_fract_x
_atom_site_fract_y
_atom_site_fract_z
_atom_site_U_iso_or_equiv
_atom_site_adp_type
_atom_site_occupancy
_atom_site_symmetry_multiplicity
_atom_site_calc_flag
_atom_site_refinement_flags
_atom_site_disorder_assembly
_atom_site_disorder_group
Zn1 Zn 0.2500 -0.2500 0.54371(2) 0.03067(14) Uani 1 2 d S . .
Cl2 Cl 0.17418(5) -0.11830(9) 0.47181(6) 0.0461(2) Uani 1 1 d . . .
N1 N 0.19036(15) -0.3606(3) 0.62728(18) 0.0365(6) Uani 1 1 d . . .
C2 C 0.1243(2) -0.3208(3) 0.6533(2) 0.0479(8) Uani 1 1 d . . .
H2 H 0.1022 -0.2479 0.6263 0.058 Uiso 1 1 calc R . .
C3 C 0.0882(2) -0.3828(4) 0.7174(3) 0.0533(9) Uani 1 1 d . . .
H3 H 0.0421 -0.3534 0.7331 0.064 Uiso 1 1 calc R . .
C4 C 0.1211(2) -0.4907(3) 0.7595(3) 0.0470(8) Uani 1 1 d . . .
H4 H 0.0982 -0.5322 0.8050 0.056 Uiso 1 1 calc R . .
C5 C 0.18817(17) -0.5344(3) 0.7320(2) 0.0328(6) Uani 1 1 d . . .
C6 C 0.22228(18) -0.4653(3) 0.6677(2) 0.0334(6) Uani 1 1 d . . .
H6 H 0.2689 -0.4916 0.6517 0.040 Uiso 1 1 calc R . .
N7 N 0.22274(14) -0.6456(2) 0.77162(17) 0.0343(5) Uani 1 1 d . . .
H7 H 0.2267 -0.6480 0.8256 0.041 Uiso 1 1 calc R . .
C8 C 0.2500 -0.7500 0.7235(3) 0.0270(8) Uani 1 2 d S . .
O9 O 0.2500 -0.7500 0.64786(19) 0.0337(6) Uani 1 2 d S . .

loop_
_atom_site_aniso_label
_atom_site_aniso_U_11
_atom_site_aniso_U_22
_atom_site_aniso_U_33
_atom_site_aniso_U_23
_atom_site_aniso_U_13
_atom_site_aniso_U_12
Zn1 0.0365(2) 0.0301(2) 0.0254(2) 0.000 0.000 0.0026(2)
Cl2 0.0470(5) 0.0571(5) 0.0342(4) 0.0080(4) -0.0020(4) 0.0167(4)
N1 0.0390(15) 0.0338(13) 0.0366(16) 0.0023(11) 0.0040(12) 0.0008(11)
C2 0.047(2) 0.0374(16) 0.060(2) 0.0104(16) 0.0044(16) 0.0139(14)
C3 0.0431(18) 0.058(2) 0.058(2) 0.0086(16) 0.0214(18) 0.0137(16)
C4 0.045(2) 0.0458(18) 0.050(2) 0.0078(15) 0.0182(15) 0.0030(14)
C5 0.0379(16) 0.0309(13) 0.0297(14) -0.0020(11) 0.0061(12) 0.0008(11)
C6 0.0321(15) 0.0341(14) 0.0341(16) -0.0016(12) 0.0049(12) 0.0036(12)
N7 0.0431(14) 0.0342(12) 0.0257(12) 0.0004(9) 0.0050(11) 0.0048(11)
C8 0.0240(19) 0.032(2) 0.0246(19) 0.000 0.000 -0.0033(13)
O9 0.0367(16) 0.0371(15) 0.0272(15) 0.000 0.000 0.0026(11)

loop_
_atom_type_symbol
_atom_type_description
_atom_type_scat_dispersion_real
_atom_type_scat_dispersion_imag
_atom_type_scat_source
C C 0.0033 0.0016 'International Tables Vol C Tables 4.2.6.8 and 6.1.1.4'
H H 0.0000 0.0000 'International Tables Vol C Tables 4.2.6.8 and 6.1.1.4'
N N 0.0061 0.0033 'International Tables Vol C Tables 4.2.6.8 and 6.1.1.4'
O O 0.0106 0.0060 'International Tables Vol C Tables 4.2.6.8 and 6.1.1.4'
Cl Cl 0.1484 0.1585 'International Tables Vol C Tables 4.2.6.8 and 6.1.1.4'
Zn Zn 0.2839 1.4301 'International Tables Vol C Tables 4.2.6.8 and 6.1.1.4'

loop_
_geom_angle_atom_site_label_1
_geom_angle_atom_site_label_2
_geom_angle_atom_site_label_3
_geom_angle
_geom_angle_site_symmetry_1
_geom_angle_site_symmetry_3
_geom_angle_publ_flag
N1 Zn1 N1 98.79(17) . 14_545 ?
N1 Zn1 Cl2 110.99(7) . 14_545 ?
N1 Zn1 Cl2 108.10(8) 14_545 14_545 ?
N1 Zn1 Cl2 108.09(8) . . ?
N1 Zn1 Cl2 110.99(7) 14_545 . ?
Cl2 Zn1 Cl2 118.17(5) 14_545 . ?
C2 N1 C6 118.1(3) . . ?
C2 N1 Zn1 122.0(2) . . ?
C6 N1 Zn1 119.1(2) . . ?
N1 C2 C3 122.6(3) . . ?
C2 C3 C4 119.4(3) . . ?
C5 C4 C3 118.4(3) . . ?
C4 C5 C6 119.1(3) . . ?
C4 C5 N7 120.3(3) . . ?
C6 C5 N7 120.6(3) . . ?
N1 C6 C5 122.2(3) . . ?
C8 N7 C5 119.8(3) . . ?
O9 C8 N7 123.68(17) . . ?
O9 C8 N7 123.68(17) . 14_535 ?
N7 C8 N7 112.6(3) . 14_535 ?

loop_
_geom_bond_atom_site_label_1
_geom_bond_atom_site_label_2
_geom_bond_distance
_geom_bond_site_symmetry_2
_geom_bond_publ_flag
Zn1 N1 2.037(3) . ?
Zn1 N1 2.037(3) 14_545 ?
Zn1 Cl2 2.2203(9) 14_545 ?
Zn1 Cl2 2.2204(9) . ?
N1 C2 1.341(4) . ?
N1 C6 1.350(4) . ?
C2 C3 1.360(5) . ?
C3 C4 1.395(5) . ?
C4 C5 1.376(5) . ?
C5 C6 1.378(4) . ?
C5 N7 1.415(4) . ?
N7 C8 1.376(3) . ?
C8 O9 1.200(5) . ?
C8 N7 1.376(3) 14_535 ?

loop_
_geom_hbond_atom_site_label_D
_geom_hbond_atom_site_label_H
_geom_hbond_atom_site_label_A
_geom_hbond_distance_DH
_geom_hbond_distance_HA
_geom_hbond_distance_DA
_geom_hbond_angle_DHA
_geom_hbond_site_symmetry_A
N7 H7 Cl2 0.86 2.53 3.310(3) 151.4 5_545
C4 H4 O9 0.93 2.35 3.127(4) 140.7 4
